data_4507521
loop_
_publ_author_name
'Bon, Volodymyr'
'Senkovska, Irena'
'Baburin, Igor A.'
'Kaskel, Stefan'

_publ_section_title
;
 Zr- and Hf-Based Metal--Organic Frameworks: Tracking Down the
 Polymorphism
;
_journal_issue 3
_journal_name_full 'Crystal Growth &amp; Design'
_journal_page_first 1231
_journal_paper_doi 10.1021/cg301691d
_journal_volume 13
_journal_year 2013
_chemical_formula_sum 'C30 H10 O32 S5 Zr6'
_chemical_formula_weight 1590.00
_chemical_name_systematic
; 
 ? 
;
_space_group_IT_number 19
_symmetry_cell_setting orthorhombic
_symmetry_space_group_name_Hall 'P 2ac 2ab'
_symmetry_space_group_name_H-M 'P 21 21 21'
_atom_sites_solution_hydrogens geom
_atom_sites_solution_primary direct
_atom_sites_solution_secondary difmap
_audit_creation_method SHELXL-97
_cell_angle_alpha 90.00
_cell_angle_beta 90.00
_cell_angle_gamma 90.00
_cell_formula_units_Z 4
_cell_length_a 13.570(3)
_cell_length_b 19.800(4)
_cell_length_c 28.390(6)
_cell_measurement_reflns_used 534
_cell_measurement_temperature 296(2)
_cell_measurement_theta_max 28.54
_cell_measurement_theta_min 2.97
_cell_volume 7628(3)
_computing_cell_refinement 'mosflm 1.0.5'
_computing_data_collection 'marCCD 1994-2002'
_computing_data_reduction scala
_computing_molecular_graphics 'Diamond 3.1'
_computing_publication_material WinGX
_computing_structure_refinement 'SHELXL-97 (Sheldrick, 1997)'
_computing_structure_solution 'SHELXS-97 (Sheldrick, 1997)'
_diffrn_ambient_temperature 296(2)
_diffrn_measured_fraction_theta_full 0.903
_diffrn_measured_fraction_theta_max 0.903
_diffrn_measurement_device_type 'MX-225 CCD'
_diffrn_measurement_method '\D\f scans'
_diffrn_radiation_monochromator 'Si 111'
_diffrn_radiation_probe x-ray
_diffrn_radiation_type synchrotron
_diffrn_radiation_wavelength 0.88561
_diffrn_reflns_av_R_equivalents 0.0733
_diffrn_reflns_av_sigmaI/netI 0.0768
_diffrn_reflns_limit_h_max 16
_diffrn_reflns_limit_h_min 0
_diffrn_reflns_limit_k_max 23
_diffrn_reflns_limit_k_min 0
_diffrn_reflns_limit_l_max 29
_diffrn_reflns_limit_l_min 0
_diffrn_reflns_number 22801
_diffrn_reflns_theta_full 32.04
_diffrn_reflns_theta_max 32.04
_diffrn_reflns_theta_min 2.72
_diffrn_source synchrotron
_diffrn_source_type 'BESSY BL MX-14.2'
_exptl_absorpt_coefficient_mu 1.780
_exptl_absorpt_correction_T_max 0.9653
_exptl_absorpt_correction_T_min 0.9653
_exptl_absorpt_correction_type multi-scan
_exptl_absorpt_process_details Scala
_exptl_crystal_colour colorless
_exptl_crystal_density_diffrn 1.385
_exptl_crystal_density_method 'not measured'
_exptl_crystal_description octahedron
_exptl_crystal_F_000 3064
_exptl_crystal_size_max 0.02
_exptl_crystal_size_mid 0.02
_exptl_crystal_size_min 0.02
_refine_diff_density_max 2.610
_refine_diff_density_min -2.007
_refine_diff_density_rms 0.246
_refine_ls_abs_structure_details 'Flack H D (1983), Acta Cryst. A39, 876-881'
_refine_ls_abs_structure_Flack 0.22(13)
_refine_ls_extinction_method none
_refine_ls_goodness_of_fit_ref 1.072
_refine_ls_hydrogen_treatment constr
_refine_ls_matrix_type full
_refine_ls_number_parameters 580
_refine_ls_number_reflns 6802
_refine_ls_number_restraints 42
_refine_ls_restrained_S_all 1.082
_refine_ls_R_factor_all 0.1037
_refine_ls_R_factor_gt 0.0888
_refine_ls_shift/su_max 0.000
_refine_ls_shift/su_mean 0.000
_refine_ls_structure_factor_coef Fsqd
_refine_ls_weighting_details 'calc w=1/[\s^2^(Fo^2^)+(0.1742P)^2^+66.3349P] where P=(Fo^2^+2Fc^2^)/3'
_refine_ls_weighting_scheme calc
_refine_ls_wR_factor_gt 0.2562
_refine_ls_wR_factor_ref 0.2771
_reflns_number_gt 5627
_reflns_number_total 6802
_reflns_threshold_expression >2sigma(I)
_cod_data_source_file cg301691d_si_001.cif
_cod_data_source_block DUT69(Zr)
_cod_depositor_comments
;
The following automatic conversions were performed:

'_symmetry_cell_setting' value 'Orthorhombic' changed to
'orthorhombic' according to
/home/saulius/struct/CIF-dictionaries/cif_core.dic dictionary named
'cif_core.dic' version 2.4.2 from 2011-04-26.

Automatic conversion script
Id: cif_fix_values 1891 2012-01-12 08:04:46Z andrius 
;
_cod_original_sg_symbol_H-M P2(1)2(1)2(1)
_cod_database_code 4507521

loop_
_symmetry_equiv_pos_as_xyz
'x, y, z'
'-x+1/2, -y, z+1/2'
'-x, y+1/2, -z+1/2'
'x+1/2, -y+1/2, -z'

loop_
_atom_site_label
_atom_site_type_symbol
_atom_site_fract_x
_atom_site_fract_y
_atom_site_fract_z
_atom_site_U_iso_or_equiv
_atom_site_adp_type
_atom_site_occupancy
_atom_site_symmetry_multiplicity
_atom_site_calc_flag
_atom_site_refinement_flags
_atom_site_disorder_group
Zr3 Zr 0.80627(11) 0.87807(6) 0.87340(8) 0.0219(4) Uani 1 1 d . .
Zr6 Zr 0.69610(11) 1.11690(6) 0.87640(8) 0.0222(4) Uani 1 1 d . .
Zr1A Zr 0.8575(3) 1.02261(18) 0.80385(12) 0.0163(7) Uani 0.77 1 d P 1
Zr2A Zr 0.6125(3) 0.9700(2) 0.82131(14) 0.0178(7) Uani 0.77 1 d P 1
Zr4A Zr 0.6463(3) 0.9722(3) 0.94412(19) 0.0194(8) Uani 0.77 1 d P 1
Zr5A Zr 0.8907(3) 1.0247(2) 0.92907(19) 0.0195(8) Uani 0.77 1 d P 1
Zr1B Zr 0.8721(13) 1.0241(8) 0.8172(5) 0.0163(7) Uani 0.23 1 d P 2
Zr2B Zr 0.6284(13) 0.9738(9) 0.8094(6) 0.0178(7) Uani 0.23 1 d P 2
Zr4B Zr 0.6233(12) 0.9673(11) 0.9382(8) 0.0194(8) Uani 0.23 1 d P 2
Zr5B Zr 0.8684(12) 1.0324(9) 0.9342(8) 0.0195(8) Uani 0.23 1 d P 2
S1 S 0.5440(6) 0.7439(3) 0.7310(3) 0.0481(19) Uani 1 1 d D .
S2 S 0.5630(5) 0.7479(3) 1.0231(3) 0.0460(17) Uani 1 1 d D .
S3 S 0.9784(6) 1.2554(3) 1.0066(3) 0.053(2) Uani 1 1 d D .
S4 S 0.9714(7) 1.2509(3) 0.7414(3) 0.062(3) Uani 1 1 d D .
S5 S 0.7729(5) 1.0086(4) 0.6246(3) 0.0593(16) Uani 1 1 d D .
O1 O 0.6367(9) 0.9021(6) 0.8811(6) 0.030(3) Uani 1 1 d . .
O2 O 0.7830(11) 0.9466(7) 0.9264(6) 0.032(3) Uani 1 1 d . .
O3 O 0.9217(10) 0.9655(6) 0.8662(5) 0.031(3) Uani 1 1 d . .
O4 O 0.7644(12) 0.9442(7) 0.8220(6) 0.035(3) Uani 1 1 d . .
O5 O 0.7037(11) 1.0638(7) 0.8064(6) 0.032(3) Uani 1 1 d . .
O6 O 0.6201(9) 1.0264(5) 0.8797(7) 0.036(3) Uani 1 1 d . .
O7 O 0.7336(11) 1.0655(7) 0.9443(6) 0.035(3) Uani 1 1 d . .
O8 O 0.8348(11) 1.0735(6) 0.8700(7) 0.036(4) Uani 1 1 d . .
O9 O 1.0142(14) 1.0475(10) 0.7985(10) 0.070(7) Uani 1 1 d . .
O10 O 1.0370(13) 1.0585(8) 0.9182(8) 0.051(5) Uani 1 1 d . .
O11 O 0.4902(13) 0.9353(8) 0.9468(9) 0.060(6) Uani 1 1 d . .
O12 O 0.4620(15) 0.9332(10) 0.8301(9) 0.068(7) Uani 1 1 d . .
O13 O 0.7481(12) 0.8076(8) 0.9253(6) 0.034(3) Uani 1 1 d D .
O14 O 0.6531(11) 0.8643(7) 0.9737(6) 0.034(3) Uani 1 1 d D .
O15 O 0.4353(11) 0.6561(7) 1.0830(6) 0.033(4) Uani 1 1 d D .
O16 O 0.4833(12) 0.5598(7) 1.0447(6) 0.038(4) Uani 1 1 d D .
O17 O 1.0888(12) 1.3429(8) 0.6817(6) 0.039(4) Uani 1 1 d D .
O18 O 1.0660(14) 1.4337(8) 0.7281(7) 0.052(5) Uani 1 1 d D .
O19 O 0.7264(12) 0.8013(7) 0.8287(6) 0.031(4) Uani 1 1 d D .
O20 O 0.6115(11) 0.8625(6) 0.7886(6) 0.036(4) Uani 1 1 d D .
O21 O 0.8017(15) 1.0125(8) 0.7327(6) 0.047(5) Uani 1 1 d D .
O22 O 0.6409(14) 0.9776(7) 0.7430(6) 0.044(4) Uani 1 1 d D .
O23 O 0.6357(16) 0.9835(9) 0.5069(8) 0.061(5) Uani 1 1 d D .
O24 O 0.7946(13) 1.0187(8) 0.5180(7) 0.045(4) Uani 1 1 d D .
O25 O 0.4896(12) 0.5550(8) 0.6993(6) 0.037(3) Uani 1 1 d D .
O26 O 0.4326(12) 0.6507(9) 0.6653(6) 0.037(3) Uani 1 1 d D .
O27 O 1.0493(14) 1.4448(7) 1.0285(6) 0.042(4) Uani 1 1 d D .
O28 O 1.0848(11) 1.3501(8) 1.0705(6) 0.032(4) Uani 1 1 d D .
O29 O 0.8977(14) 1.1350(7) 0.9551(6) 0.043(4) Uani 1 1 d D .
O30 O 0.7791(12) 1.1909(8) 0.9192(6) 0.037(4) Uani 1 1 d D .
O31 O 0.8693(12) 1.1309(6) 0.7805(6) 0.041(4) Uani 1 1 d D .
O32 O 0.7657(13) 1.1927(8) 0.8281(6) 0.035(4) Uani 1 1 d D .
C1 C 0.6616(15) 0.8082(10) 0.8017(7) 0.039(4) Uani 1 1 d D .
C2 C 0.6326(19) 0.7451(12) 0.7750(11) 0.047(5) Uani 1 1 d D .
C3 C 0.659(3) 0.6851(16) 0.7865(15) 0.107(19) Uani 1 1 d D .
H3A H 0.7049 0.6763 0.8102 0.128 Uiso 1 1 calc R .
C4 C 0.613(3) 0.6324(14) 0.7594(12) 0.083(15) Uani 1 1 d D .
H4A H 0.6223 0.5865 0.7646 0.099 Uiso 1 1 calc R .
C5 C 0.5519(19) 0.6580(12) 0.7248(10) 0.047(5) Uani 1 1 d D .
C6 C 0.4873(18) 0.6180(10) 0.6952(10) 0.039(4) Uani 1 1 d D .
C7 C 0.6834(13) 0.8142(10) 0.9579(7) 0.032(3) Uani 1 1 d D .
C8 C 0.648(2) 0.7464(11) 0.9774(10) 0.051(5) Uani 1 1 d D .
C9 C 0.673(2) 0.6831(11) 0.9662(11) 0.063(10) Uani 1 1 d D .
H9A H 0.7224 0.6731 0.9447 0.076 Uiso 1 1 calc R .
C10 C 0.617(2) 0.6321(13) 0.9901(14) 0.078(12) Uani 1 1 d D .
H10A H 0.6230 0.5860 0.9844 0.094 Uiso 1 1 calc R .
C11 C 0.555(2) 0.6606(12) 1.0224(10) 0.051(5) Uani 1 1 d D .
C12 C 0.4879(17) 0.6238(10) 1.0539(9) 0.032(3) Uani 1 1 d D .
C13 C 0.8533(14) 1.1851(9) 0.9450(6) 0.039(6) Uani 1 1 d D .
C14 C 0.890(2) 1.2548(11) 0.9655(9) 0.041(4) Uani 1 1 d D .
C15 C 0.850(3) 1.3174(13) 0.9553(14) 0.084(9) Uani 1 1 d D .
H15A H 0.7922 1.3248 0.9383 0.101 Uiso 1 1 calc R .
C16 C 0.909(3) 1.3675(13) 0.9747(14) 0.084(9) Uani 1 1 d D .
H16A H 0.9040 1.4132 0.9675 0.101 Uiso 1 1 calc R .
C17 C 0.9785(19) 1.3408(11) 1.0063(9) 0.041(4) Uani 1 1 d D .
C18 C 1.0471(19) 1.3812(11) 1.0385(9) 0.041(4) Uani 1 1 d D .
C19 C 0.8325(15) 1.1845(11) 0.7994(7) 0.041(4) Uani 1 1 d D .
C20 C 0.882(2) 1.2477(11) 0.7860(12) 0.070(11) Uani 1 1 d D .
C21 C 0.865(2) 1.3111(13) 0.8038(11) 0.058(6) Uani 1 1 d D .
H21A H 0.8209 1.3206 0.8281 0.070 Uiso 1 1 calc R .
C22 C 0.925(2) 1.3622(13) 0.7791(11) 0.058(6) Uani 1 1 d D .
H22A H 0.9211 1.4084 0.7846 0.070 Uiso 1 1 calc R .
C23 C 0.984(3) 1.3343(16) 0.7487(12) 0.072(11) Uani 1 1 d D .
C24 C 1.0482(18) 1.3754(11) 0.7164(10) 0.041(4) Uani 1 1 d D .
C25 C 0.715(2) 0.9945(6) 0.7202(9) 0.045(4) Uani 1 1 d D .
C26 C 0.6905(19) 0.9917(13) 0.6704(11) 0.059(8) Uani 1 1 d D .
C27 C 0.599(2) 0.985(2) 0.6487(11) 0.092(8) Uani 1 1 d D .
H27A H 0.5418 0.9850 0.6666 0.110 Uiso 1 1 calc R .
C28 C 0.594(3) 0.979(2) 0.5996(11) 0.092(8) Uani 1 1 d D .
H28A H 0.5401 0.9654 0.5819 0.110 Uiso 1 1 calc R .
C29 C 0.688(3) 0.9975(15) 0.5820(11) 0.063(9) Uani 1 1 d D .
C30 C 0.708(2) 1.0006(12) 0.5317(9) 0.045(4) Uani 1 1 d D .

loop_
_atom_site_aniso_label
_atom_site_aniso_U_11
_atom_site_aniso_U_22
_atom_site_aniso_U_33
_atom_site_aniso_U_23
_atom_site_aniso_U_13
_atom_site_aniso_U_12
Zr3 0.0313(8) 0.0104(6) 0.0241(10) 0.0006(8) 0.0002(10) 0.0002(5)
Zr6 0.0319(8) 0.0103(6) 0.0243(10) -0.0011(8) 0.0011(10) 0.0002(5)
Zr1A 0.0313(17) 0.0125(8) 0.005(2) -0.0007(13) -0.0044(12) 0.0015(9)
Zr2A 0.0282(18) 0.0133(9) 0.012(2) 0.0026(13) 0.0056(11) -0.0018(11)
Zr4A 0.023(2) 0.0136(11) 0.022(2) -0.0009(11) -0.0003(15) -0.0041(16)
Zr5A 0.021(2) 0.0142(14) 0.0233(18) -0.0052(11) -0.0009(15) 0.0064(13)
Zr1B 0.0313(17) 0.0125(8) 0.005(2) -0.0007(13) -0.0044(12) 0.0015(9)
Zr2B 0.0282(18) 0.0133(9) 0.012(2) 0.0026(13) 0.0056(11) -0.0018(11)
Zr4B 0.023(2) 0.0136(11) 0.022(2) -0.0009(11) -0.0003(15) -0.0041(16)
Zr5B 0.021(2) 0.0142(14) 0.0233(18) -0.0052(11) -0.0009(15) 0.0064(13)
S1 0.063(4) 0.021(3) 0.061(5) -0.006(3) -0.029(3) -0.003(3)
S2 0.059(4) 0.026(3) 0.053(5) 0.008(3) 0.019(3) -0.003(3)
S3 0.067(4) 0.026(3) 0.066(5) -0.008(3) -0.030(4) -0.001(3)
S4 0.079(5) 0.025(3) 0.081(6) -0.003(3) 0.048(5) -0.009(3)
S5 0.062(4) 0.076(4) 0.040(4) -0.003(4) 0.002(4) 0.000(3)
O1 0.032(7) 0.022(6) 0.037(10) -0.006(6) 0.000(7) 0.007(5)
O2 0.041(6) 0.022(4) 0.033(8) -0.007(4) 0.004(5) 0.001(4)
O3 0.046(8) 0.016(5) 0.030(10) -0.001(5) 0.005(6) -0.010(5)
O4 0.040(5) 0.028(5) 0.037(8) 0.012(5) -0.007(5) 0.001(4)
O5 0.041(6) 0.022(4) 0.033(8) -0.007(4) 0.004(5) 0.001(4)
O6 0.036(7) 0.010(5) 0.063(11) 0.004(7) 0.005(8) 0.007(5)
O7 0.040(5) 0.028(5) 0.037(8) 0.012(5) -0.007(5) 0.001(4)
O8 0.043(8) 0.020(6) 0.046(11) 0.008(7) -0.007(8) 0.003(6)
O9 0.042(10) 0.059(12) 0.11(2) 0.020(12) 0.004(11) -0.011(9)
O10 0.038(9) 0.032(8) 0.083(16) -0.003(8) 0.001(9) -0.009(7)
O11 0.043(10) 0.023(7) 0.114(18) -0.013(9) 0.047(11) -0.010(7)
O12 0.045(11) 0.043(10) 0.12(2) -0.001(11) -0.012(11) -0.012(8)
O13 0.041(6) 0.024(5) 0.038(8) 0.009(4) 0.010(5) -0.006(5)
O14 0.041(6) 0.024(5) 0.038(8) 0.009(4) 0.010(5) -0.006(5)
O15 0.035(8) 0.018(6) 0.046(11) 0.009(6) 0.013(7) -0.006(6)
O16 0.049(9) 0.017(6) 0.048(12) 0.005(6) 0.013(8) -0.005(6)
O17 0.042(9) 0.037(8) 0.038(12) 0.007(7) 0.018(7) -0.007(7)
O18 0.057(11) 0.035(9) 0.065(15) 0.007(8) 0.025(10) -0.014(8)
O19 0.037(9) 0.022(7) 0.033(10) -0.010(6) 0.000(7) -0.012(6)
O20 0.036(8) 0.012(6) 0.060(12) -0.012(6) -0.014(8) -0.006(6)
O21 0.065(12) 0.041(9) 0.035(12) 0.000(7) 0.011(8) 0.019(9)
O22 0.068(11) 0.028(7) 0.035(11) 0.004(6) -0.009(8) -0.006(8)
O23 0.071(13) 0.052(11) 0.060(15) -0.003(9) 0.004(10) 0.019(10)
O24 0.045(9) 0.031(8) 0.059(13) -0.006(8) 0.015(8) -0.001(8)
O25 0.041(6) 0.040(6) 0.030(7) -0.006(5) -0.009(5) -0.014(5)
O26 0.041(6) 0.040(6) 0.030(7) -0.006(5) -0.009(5) -0.014(5)
O27 0.070(11) 0.016(6) 0.039(11) 0.002(6) -0.028(8) -0.013(7)
O28 0.036(8) 0.026(7) 0.033(11) -0.017(6) -0.016(6) 0.007(6)
O29 0.056(10) 0.020(7) 0.054(13) -0.007(7) -0.007(9) -0.012(7)
O30 0.049(10) 0.018(7) 0.046(12) -0.014(7) -0.015(8) -0.001(7)
O31 0.055(10) 0.008(6) 0.060(12) 0.008(6) 0.025(9) -0.004(6)
O32 0.043(9) 0.026(8) 0.036(11) 0.007(6) 0.006(7) -0.006(7)
C1 0.045(9) 0.016(6) 0.057(13) -0.011(7) -0.015(8) -0.009(6)
C2 0.045(10) 0.029(8) 0.067(15) -0.013(8) -0.012(9) -0.006(7)
C3 0.12(3) 0.042(16) 0.16(4) -0.03(2) -0.11(3) 0.022(19)
C4 0.13(3) 0.031(13) 0.09(3) 0.009(14) -0.09(3) -0.015(17)
C5 0.045(10) 0.029(8) 0.067(15) -0.013(8) -0.012(9) -0.006(7)
C6 0.045(9) 0.016(6) 0.057(13) -0.011(7) -0.015(8) -0.009(6)
C7 0.048(9) 0.018(6) 0.031(10) -0.002(6) 0.007(7) -0.001(6)
C8 0.074(14) 0.024(8) 0.054(14) 0.013(8) 0.031(11) 0.002(8)
C9 0.08(2) 0.015(10) 0.09(3) 0.016(12) 0.057(18) 0.008(11)
C10 0.068(19) 0.020(11) 0.15(4) 0.023(15) 0.06(2) 0.005(12)
C11 0.074(14) 0.024(8) 0.054(14) 0.013(8) 0.031(11) 0.002(8)
C12 0.048(9) 0.018(6) 0.031(10) -0.002(6) 0.007(7) -0.001(6)
C13 0.044(12) 0.012(9) 0.062(18) -0.006(9) -0.021(12) 0.002(9)
C14 0.056(9) 0.020(6) 0.046(10) -0.008(5) -0.016(7) -0.006(6)
C15 0.11(2) 0.019(8) 0.13(2) -0.010(10) -0.066(18) -0.007(11)
C16 0.11(2) 0.019(8) 0.13(2) -0.010(10) -0.066(18) -0.007(11)
C17 0.056(9) 0.020(6) 0.046(10) -0.008(5) -0.016(7) -0.006(6)
C18 0.056(9) 0.020(6) 0.046(10) -0.008(5) -0.016(7) -0.006(6)
C19 0.047(10) 0.025(7) 0.051(13) 0.009(7) 0.012(8) -0.024(7)
C20 0.08(2) 0.012(10) 0.12(3) -0.005(12) 0.06(2) -0.014(11)
C21 0.081(15) 0.033(9) 0.061(14) -0.006(8) 0.036(11) -0.018(9)
C22 0.081(15) 0.033(9) 0.061(14) -0.006(8) 0.036(11) -0.018(9)
C23 0.09(2) 0.064(19) 0.06(2) -0.003(15) 0.044(18) -0.052(18)
C24 0.047(10) 0.025(7) 0.051(13) 0.009(7) 0.012(8) -0.024(7)
C25 0.069(10) 0.045(8) 0.020(10) 0.004(8) -0.009(10) -0.001(8)
C26 0.054(16) 0.048(14) 0.08(2) 0.006(13) -0.005(14) -0.028(12)
C27 0.066(12) 0.16(2) 0.045(14) 0.002(19) 0.003(11) -0.029(15)
C28 0.066(12) 0.16(2) 0.045(14) 0.002(19) 0.003(11) -0.029(15)
C29 0.09(2) 0.08(2) 0.022(19) 0.002(12) 0.024(14) -0.012(16)
C30 0.069(10) 0.045(8) 0.020(10) 0.004(8) -0.009(10) -0.001(8)

loop_
_atom_type_symbol
_atom_type_description
_atom_type_scat_dispersion_real
_atom_type_scat_dispersion_imag
_atom_type_scat_source
C C 0.0060 0.0030 'International Tables Vol C Tables 4.2.6.8 and 6.1.1.4'
H H 0.0000 0.0000 'International Tables Vol C Tables 4.2.6.8 and 6.1.1.4'
O O 0.0180 0.0100 'International Tables Vol C Tables 4.2.6.8 and 6.1.1.4'
S S 0.1740 0.1930 'International Tables Vol C Tables 4.2.6.8 and 6.1.1.4'
Zr Zr -1.2060 0.8400 'International Tables Vol C Tables 4.2.6.8 and 6.1.1.4'

loop_
_geom_angle_atom_site_label_1
_geom_angle_atom_site_label_2
_geom_angle_atom_site_label_3
_geom_angle
_geom_angle_site_symmetry_1
_geom_angle_site_symmetry_3
O4 Zr3 O2 93.3(6) . .
O4 Zr3 O13 142.5(7) . .
O2 Zr3 O13 82.6(6) . .
O4 Zr3 O17 82.9(7) . 3_746
O2 Zr3 O17 145.2(6) . 3_746
O13 Zr3 O17 120.4(6) . 3_746
O4 Zr3 O15 143.4(6) . 4_567
O2 Zr3 O15 85.1(6) . 4_567
O13 Zr3 O15 73.6(6) . 4_567
O17 Zr3 O15 78.1(7) 3_746 4_567
O4 Zr3 O19 84.1(6) . .
O2 Zr3 O19 141.6(6) . .
O13 Zr3 O19 77.0(5) . .
O17 Zr3 O19 72.6(6) 3_746 .
O15 Zr3 O19 118.7(6) 4_567 .
O4 Zr3 O3 69.5(6) . .
O2 Zr3 O3 71.3(5) . .
O13 Zr3 O3 140.8(6) . .
O17 Zr3 O3 75.0(6) 3_746 .
O15 Zr3 O3 75.5(5) 4_567 .
O19 Zr3 O3 140.3(5) . .
O4 Zr3 O1 70.4(6) . .
O2 Zr3 O1 69.4(6) . .
O13 Zr3 O1 73.3(6) . .
O17 Zr3 O1 138.7(6) 3_746 .
O15 Zr3 O1 140.3(6) 4_567 .
O19 Zr3 O1 73.7(5) . .
O3 Zr3 O1 120.7(4) . .
O6 Zr6 O8 95.6(5) . .
O6 Zr6 O30 143.4(7) . .
O8 Zr6 O30 82.0(6) . .
O6 Zr6 O26 83.9(6) . 3_656
O8 Zr6 O26 142.5(7) . 3_656
O30 Zr6 O26 119.7(6) . 3_656
O6 Zr6 O28 83.5(6) . 4_477
O8 Zr6 O28 142.5(7) . 4_477
O30 Zr6 O28 77.3(6) . 4_477
O26 Zr6 O28 74.8(6) 3_656 4_477
O6 Zr6 O7 71.3(6) . .
O8 Zr6 O7 71.4(7) . .
O30 Zr6 O7 73.3(6) . .
O26 Zr6 O7 141.0(6) 3_656 .
O28 Zr6 O7 72.9(6) 4_477 .
O6 Zr6 O32 144.8(7) . .
O8 Zr6 O32 80.9(6) . .
O30 Zr6 O32 71.2(5) . .
O26 Zr6 O32 78.6(7) 3_656 .
O28 Zr6 O32 120.1(6) 4_477 .
O7 Zr6 O32 137.4(6) . .
O6 Zr6 O5 70.0(6) . .
O8 Zr6 O5 71.8(6) . .
O30 Zr6 O5 140.4(6) . .
O26 Zr6 O5 72.8(6) 3_656 .
O28 Zr6 O5 139.8(6) 4_477 .
O7 Zr6 O5 122.5(5) . .
O32 Zr6 O5 75.7(6) . .
O4 Zr1A O8 92.6(7) . .
O4 Zr1A O21 87.1(7) . .
O8 Zr1A O21 143.7(6) . .
O4 Zr1A O9 141.3(7) . .
O8 Zr1A O9 95.4(8) . .
O21 Zr1A O9 107.2(9) . .
O4 Zr1A O18 78.1(7) . 3_746
O8 Zr1A O18 142.0(7) . 3_746
O21 Zr1A O18 73.2(7) . 3_746
O9 Zr1A O18 72.4(8) . 3_746
O4 Zr1A O5 72.3(6) . .
O8 Zr1A O5 70.7(6) . .
O21 Zr1A O5 74.8(6) . .
O9 Zr1A O5 145.6(7) . .
O18 Zr1A O5 137.0(7) 3_746 .
O4 Zr1A O31 146.4(6) . .
O8 Zr1A O31 79.7(6) . .
O21 Zr1A O31 80.7(6) . .
O9 Zr1A O31 72.3(7) . .
O18 Zr1A O31 126.7(7) 3_746 .
O5 Zr1A O31 74.3(6) . .
O4 Zr1A O3 70.5(6) . .
O8 Zr1A O3 67.0(5) . .
O21 Zr1A O3 144.4(5) . .
O9 Zr1A O3 78.1(7) . .
O18 Zr1A O3 75.3(6) 3_746 .
O5 Zr1A O3 120.9(6) . .
O31 Zr1A O3 132.6(6) . .
O6 Zr2A O4 94.4(6) . .
O6 Zr2A O12 98.0(7) . .
O4 Zr2A O12 145.8(7) . .
O6 Zr2A O1 72.1(5) . .
O4 Zr2A O1 72.5(6) . .
O12 Zr2A O1 81.2(7) . .
O6 Zr2A O25 80.3(6) . 3_656
O4 Zr2A O25 141.0(6) . 3_656
O12 Zr2A O25 72.8(7) . 3_656
O1 Zr2A O25 138.7(6) . 3_656
O6 Zr2A O22 140.2(6) . .
O4 Zr2A O22 81.9(7) . .
O12 Zr2A O22 107.1(8) . .
O1 Zr2A O22 141.0(6) . .
O25 Zr2A O22 78.5(6) 3_656 .
O6 Zr2A O5 70.8(6) . .
O4 Zr2A O5 70.7(6) . .
O12 Zr2A O5 143.5(7) . .
O1 Zr2A O5 124.4(6) . .
O25 Zr2A O5 71.1(6) 3_656 .
O22 Zr2A O5 70.7(6) . .
O6 Zr2A O20 147.4(6) . .
O4 Zr2A O20 77.8(6) . .
O12 Zr2A O20 74.6(7) . .
O1 Zr2A O20 75.4(6) . .
O25 Zr2A O20 125.2(7) 3_656 .
O22 Zr2A O20 70.7(6) . .
O5 Zr2A O20 132.7(6) . .
O2 Zr4A O6 93.8(6) . .
O2 Zr4A O7 73.3(6) . .
O6 Zr4A O7 70.8(6) . .
O2 Zr4A O11 143.7(6) . .
O6 Zr4A O11 92.0(7) . .
O7 Zr4A O11 141.7(6) . .
O2 Zr4A O27 145.3(6) . 4_477
O6 Zr4A O27 80.4(6) . 4_477
O7 Zr4A O27 72.5(6) . 4_477
O11 Zr4A O27 70.9(6) . 4_477
O2 Zr4A O24 85.7(7) . 2_675
O6 Zr4A O24 144.2(6) . 2_675
O7 Zr4A O24 74.9(6) . 2_675
O11 Zr4A O24 109.3(8) . 2_675
O27 Zr4A O24 80.1(7) 4_477 2_675
O2 Zr4A O1 72.4(6) . .
O6 Zr4A O1 67.9(5) . .
O7 Zr4A O1 123.2(6) . .
O11 Zr4A O1 76.8(6) . .
O27 Zr4A O1 133.4(6) 4_477 .
O24 Zr4A O1 143.5(6) 2_675 .
O2 Zr4A O14 79.5(6) . .
O6 Zr4A O14 141.4(6) . .
O7 Zr4A O14 139.5(6) . .
O11 Zr4A O14 73.9(7) . .
O27 Zr4A O14 125.3(6) 4_477 .
O24 Zr4A O14 73.7(6) 2_675 .
O1 Zr4A O14 73.8(6) . .
O8 Zr5A O10 94.4(7) . .
O8 Zr5A O2 93.4(6) . .
O10 Zr5A O2 150.2(6) . .
O8 Zr5A O3 70.0(6) . .
O10 Zr5A O3 82.5(7) . .
O2 Zr5A O3 73.3(6) . .
O8 Zr5A O16 145.8(7) . 4_567
O10 Zr5A O16 75.9(7) . 4_567
O2 Zr5A O16 81.5(6) . 4_567
O3 Zr5A O16 76.1(6) . 4_567
O8 Zr5A O23 140.4(7) . 2_675
O10 Zr5A O23 108.4(8) . 2_675
O2 Zr5A O23 82.7(7) . 2_675
O3 Zr5A O23 143.1(6) . 2_675
O16 Zr5A O23 72.8(7) 4_567 2_675
O8 Zr5A O29 80.5(6) . .
O10 Zr5A O29 73.1(7) . .
O2 Zr5A O29 136.6(6) . .
O3 Zr5A O29 139.9(6) . .
O16 Zr5A O29 125.6(7) 4_567 .
O23 Zr5A O29 76.1(7) 2_675 .
O8 Zr5A O7 69.7(6) . .
O10 Zr5A O7 141.1(6) . .
O2 Zr5A O7 68.2(6) . .
O3 Zr5A O7 121.2(6) . .
O16 Zr5A O7 136.0(6) 4_567 .
O23 Zr5A O7 72.3(7) 2_675 .
O29 Zr5A O7 69.5(6) . .
O8 Zr1B O3 80.3(8) . .
O8 Zr1B O9 110.2(11) . .
O3 Zr1B O9 89.7(10) . .
O8 Zr1B O4 98.6(11) . .
O3 Zr1B O4 75.5(8) . .
O9 Zr1B O4 144.9(11) . .
O8 Zr1B O18 159.3(10) . 3_746
O3 Zr1B O18 79.2(8) . 3_746
O9 Zr1B O18 72.3(10) . 3_746
O4 Zr1B O18 73.7(8) . 3_746
O8 Zr1B O31 83.1(8) . .
O3 Zr1B O31 149.6(9) . .
O9 Zr1B O31 72.4(9) . .
O4 Zr1B O31 132.4(9) . .
O18 Zr1B O31 116.5(10) 3_746 .
O8 Zr1B O5 71.1(8) . .
O3 Zr1B O5 127.7(11) . .
O9 Zr1B O5 140.8(10) . .
O4 Zr1B O5 67.0(7) . .
O18 Zr1B O5 120.7(8) 3_746 .
O31 Zr1B O5 68.9(7) . .
O8 Zr1B O21 133.8(9) . .
O3 Zr1B O21 137.8(9) . .
O9 Zr1B O21 97.3(11) . .
O4 Zr1B O21 75.2(7) . .
O18 Zr1B O21 63.9(7) 3_746 .
O31 Zr1B O21 70.4(7) . .
O5 Zr1B O21 64.3(6) . .
O22 Zr2B O4 96.3(10) . .
O22 Zr2B O5 83.1(8) . .
O4 Zr2B O5 78.5(9) . .
O22 Zr2B O6 150.2(10) . .
O4 Zr2B O6 91.3(10) . .
O5 Zr2B O6 70.2(8) . .
O22 Zr2B O25 85.8(10) . 3_656
O4 Zr2B O25 152.5(12) . 3_656
O5 Zr2B O25 74.6(8) . 3_656
O6 Zr2B O25 74.7(7) . 3_656
O22 Zr2B O20 78.0(9) . .
O4 Zr2B O20 81.6(9) . .
O5 Zr2B O20 150.7(9) . .
O6 Zr2B O20 131.8(9) . .
O25 Zr2B O20 125.4(11) 3_656 .
O22 Zr2B O12 109.4(13) . .
O4 Zr2B O12 135.8(10) . .
O5 Zr2B O12 138.3(10) . .
O6 Zr2B O12 83.9(8) . .
O25 Zr2B O12 67.2(8) 3_656 .
O20 Zr2B O12 69.9(8) . .
O22 Zr2B O1 146.5(10) . .
O4 Zr2B O1 68.8(8) . .
O5 Zr2B O1 120.5(11) . .
O6 Zr2B O1 62.7(6) . .
O25 Zr2B O1 121.5(8) 3_656 .
O20 Zr2B O1 70.5(7) . .
O12 Zr2B O1 70.1(7) . .
O11 Zr4B O6 105.8(11) . .
O11 Zr4B O1 88.6(10) . .
O6 Zr4B O1 73.8(9) . .
O11 Zr4B O27 77.3(10) . 4_477
O6 Zr4B O27 83.5(10) . 4_477
O1 Zr4B O27 149.0(12) . 4_477
O11 Zr4B O2 150.2(13) . .
O6 Zr4B O2 90.2(10) . .
O1 Zr4B O2 71.6(9) . .
O27 Zr4B O2 130.4(10) 4_477 .
O11 Zr4B O14 79.5(10) . .
O6 Zr4B O14 150.3(13) . .
O1 Zr4B O14 77.1(9) . .
O27 Zr4B O14 125.8(12) 4_477 .
O2 Zr4B O14 74.5(8) . .
O11 Zr4B O7 145.1(12) . .
O6 Zr4B O7 67.4(8) . .
O1 Zr4B O7 119.5(11) . .
O27 Zr4B O7 68.0(8) 4_477 .
O2 Zr4B O7 64.2(7) . .
O14 Zr4B O7 124.1(9) . .
O11 Zr4B O24 109.5(13) . 2_675
O6 Zr4B O24 132.5(10) . 2_675
O1 Zr4B O24 136.5(11) . 2_675
O27 Zr4B O24 74.5(9) 4_477 2_675
O2 Zr4B O24 74.2(8) . 2_675
O14 Zr4B O24 68.3(8) . 2_675
O7 Zr4B O24 65.4(7) . 2_675
O7 Zr5B O8 77.9(9) . .
O7 Zr5B O2 76.5(9) . .
O8 Zr5B O2 96.1(11) . .
O7 Zr5B O23 83.2(10) . 2_675
O8 Zr5B O23 159.0(10) . 2_675
O2 Zr5B O23 88.1(11) . 2_675
O7 Zr5B O29 79.5(9) . .
O8 Zr5B O29 85.0(10) . .
O2 Zr5B O29 155.1(10) . .
O23 Zr5B O29 82.8(10) 2_675 .
O7 Zr5B O10 148.0(11) . .
O8 Zr5B O10 87.6(10) . .
O2 Zr5B O10 134.0(9) . .
O23 Zr5B O10 104.2(11) 2_675 .
O29 Zr5B O10 70.9(9) . .
O7 Zr5B O3 124.8(12) . .
O8 Zr5B O3 65.1(8) . .
O2 Zr5B O3 68.7(8) . .
O23 Zr5B O3 134.8(11) 2_675 .
O29 Zr5B O3 132.3(11) . .
O10 Zr5B O3 71.6(7) . .
O7 Zr5B O16 142.8(12) . 4_567
O8 Zr5B O16 130.5(10) . 4_567
O2 Zr5B O16 76.9(8) . 4_567
O23 Zr5B O16 70.4(9) 2_675 4_567
O29 Zr5B O16 120.9(11) . 4_567
O10 Zr5B O16 66.6(7) . 4_567
O3 Zr5B O16 66.8(7) . 4_567
C5 S1 C2 92.5(13) . .
C11 S2 C8 90.8(12) . .
C14 S3 C17 90.3(12) . .
C23 S4 C20 91.1(13) . .
C29 S5 C26 94.1(12) . .
Zr2A O1 Zr4A 104.1(5) . .
Zr4B O1 Zr3 106.4(7) . .
Zr2A O1 Zr3 101.5(6) . .
Zr4A O1 Zr3 98.0(5) . .
Zr4B O1 Zr2B 106.3(9) . .
Zr3 O1 Zr2B 94.8(7) . .
Zr4A O2 Zr3 119.9(8) . .
Zr3 O2 Zr5B 122.3(9) . .
Zr4A O2 Zr5A 116.5(7) . .
Zr3 O2 Zr5A 113.6(7) . .
Zr3 O2 Zr4B 112.5(9) . .
Zr5B O2 Zr4B 112.2(9) . .
Zr5A O3 Zr1A 107.2(6) . .
Zr1B O3 Zr3 105.9(8) . .
Zr5A O3 Zr3 101.3(5) . .
Zr1A O3 Zr3 100.3(6) . .
Zr1B O3 Zr5B 98.0(9) . .
Zr3 O3 Zr5B 97.6(7) . .
Zr2B O4 Zr3 125.6(9) . .
Zr3 O4 Zr1A 119.4(8) . .
Zr3 O4 Zr2A 115.5(8) . .
Zr1A O4 Zr2A 114.2(7) . .
Zr2B O4 Zr1B 113.9(9) . .
Zr3 O4 Zr1B 109.1(8) . .
Zr2B O5 Zr6 110.2(8) . .
Zr1A O5 Zr6 103.9(6) . .
Zr1A O5 Zr2A 102.4(6) . .
Zr6 O5 Zr2A 101.1(6) . .
Zr2B O5 Zr1B 100.4(8) . .
Zr6 O5 Zr1B 94.7(7) . .
Zr2A O6 Zr6 118.1(8) . .
Zr4B O6 Zr6 121.6(10) . .
Zr2A O6 Zr4A 115.8(5) . .
Zr6 O6 Zr4A 112.8(8) . .
Zr6 O6 Zr2B 109.6(8) . .
Zr5B O7 Zr6 103.7(10) . .
Zr4A O7 Zr6 105.0(7) . .
Zr4A O7 Zr5A 101.7(6) . .
Zr6 O7 Zr5A 101.9(7) . .
Zr5B O7 Zr4B 107.1(10) . .
Zr6 O7 Zr4B 99.3(8) . .
Zr1B O8 Zr5B 116.6(9) . .
Zr1B O8 Zr6 122.3(10) . .
Zr5B O8 Zr6 106.7(9) . .
Zr6 O8 Zr5A 116.9(9) . .
Zr6 O8 Zr1A 113.6(7) . .
Zr5A O8 Zr1A 115.8(6) . .
C7 O13 Zr3 132.2(13) . .
C7 O14 Zr4A 131.7(15) . .
C7 O14 Zr4B 130.2(15) . .
C12 O15 Zr3 130.2(13) . 4_467
C12 O16 Zr5A 134.2(16) . 4_467
C12 O16 Zr5B 134.7(16) . 4_467
C24 O17 Zr3 130.4(14) . 3_756
C24 O18 Zr1A 136.3(18) . 3_756
C24 O18 Zr1B 129.6(18) . 3_756
C1 O19 Zr3 130.4(14) . .
C1 O20 Zr2B 131.1(14) . .
C1 O20 Zr2A 129.0(13) . .
C25 O21 Zr1A 127.3(17) . .
C25 O21 Zr1B 128.3(18) . .
C25 O22 Zr2B 127.2(19) . .
C25 O22 Zr2A 132.1(18) . .
C30 O23 Zr5B 128(2) . 2_674
C30 O23 Zr5A 134(2) . 2_674
C30 O24 Zr4A 128.8(17) . 2_674
C30 O24 Zr4B 134.3(18) . 2_674
C6 O25 Zr2A 134.6(16) . 3_646
C6 O25 Zr2B 132.3(17) . 3_646
C6 O26 Zr6 130.5(14) . 3_646
C18 O27 Zr4B 132.9(16) . 4_577
C18 O27 Zr4A 130.6(16) . 4_577
C18 O28 Zr6 130.1(15) . 4_577
C13 O29 Zr5B 128.6(16) . .
C13 O29 Zr5A 133.4(15) . .
C13 O30 Zr6 132.1(13) . .
C19 O31 Zr1A 129.3(13) . .
C19 O31 Zr1B 124.1(13) . .
C19 O32 Zr6 128.8(14) . .
O19 C1 O20 131.3(18) . .
O19 C1 C2 115(2) . .
O20 C1 C2 113(2) . .
C3 C2 C1 124(3) . .
C3 C2 S1 111(2) . .
C1 C2 S1 124(2) . .
C2 C3 C4 114(3) . .
C2 C3 H3A 122.9 . .
C4 C3 H3A 122.9 . .
C5 C4 C3 112(3) . .
C5 C4 H4A 123.9 . .
C3 C4 H4A 123.9 . .
C4 C5 C6 125(2) . .
C4 C5 S1 109(2) . .
C6 C5 S1 124(2) . .
O25 C6 O26 125(2) . .
O25 C6 C5 118(2) . .
O26 C6 C5 117(2) . .
O14 C7 O13 127(2) . .
O14 C7 C8 120(2) . .
O13 C7 C8 112.9(18) . .
C9 C8 C7 131(2) . .
C9 C8 S2 111.4(18) . .
C7 C8 S2 117.8(17) . .
C8 C9 C10 114(2) . .
C8 C9 H9A 122.8 . .
C10 C9 H9A 122.8 . .
C11 C10 C9 111(2) . .
C11 C10 H10A 124.7 . .
C9 C10 H10A 124.7 . .
C10 C11 C12 126(2) . .
C10 C11 S2 112.5(18) . .
C12 C11 S2 121.6(19) . .
O15 C12 O16 127(2) . .
O15 C12 C11 119.7(19) . .
O16 C12 C11 113(2) . .
O29 C13 O30 128.5(19) . .
O29 C13 C14 119(2) . .
O30 C13 C14 112.9(18) . .
C15 C14 C13 126(2) . .
C15 C14 S3 115.0(19) . .
C13 C14 S3 119.3(16) . .
C14 C15 C16 109(3) . .
C14 C15 H15A 125.5 . .
C16 C15 H15A 125.5 . .
C15 C16 C17 112(3) . .
C15 C16 H16A 124.0 . .
C17 C16 H16A 124.0 . .
C16 C17 C18 126(2) . .
C16 C17 S3 112.3(18) . .
C18 C17 S3 121.4(19) . .
O28 C18 O27 131(2) . .
O28 C18 C17 116.0(19) . .
O27 C18 C17 113(2) . .
O32 C19 O31 132.1(19) . .
O32 C19 C20 113(2) . .
O31 C19 C20 115(2) . .
C21 C20 C19 127(3) . .
C21 C20 S4 110.5(18) . .
C19 C20 S4 122(2) . .
C20 C21 C22 111(2) . .
C20 C21 H21A 124.5 . .
C22 C21 H21A 124.5 . .
C23 C22 C21 112(2) . .
C23 C22 H22A 124.2 . .
C21 C22 H22A 124.2 . .
C22 C23 C24 122(3) . .
C22 C23 S4 116(2) . .
C24 C23 S4 121(2) . .
O18 C24 O17 126(2) . .
O18 C24 C23 117(3) . .
O17 C24 C23 116(2) . .
O22 C25 O21 132(3) . .
O22 C25 C26 108(3) . .
O21 C25 C26 119(3) . .
O22 C25 Zr2B 32.3(13) . .
O21 C25 Zr2B 100.0(16) . .
C26 C25 Zr2B 141(2) . .
C27 C26 C25 130(3) . .
C27 C26 S5 105(2) . .
C25 C26 S5 125(2) . .
C26 C27 C28 119(3) . .
C26 C27 H27A 120.3 . .
C28 C27 H27A 120.3 . .
C27 C28 C29 107(3) . .
C27 C28 H28A 126.7 . .
C29 C28 H28A 126.7 . .
C28 C29 C30 122(3) . .
C28 C29 S5 113(2) . .
C30 C29 S5 125(2) . .
O23 C30 O24 128(3) . .
O23 C30 C29 113(3) . .
O24 C30 C29 119(3) . .

loop_
_geom_bond_atom_site_label_1
_geom_bond_atom_site_label_2
_geom_bond_distance
_geom_bond_site_symmetry_2
Zr3 O4 2.041(15) .
Zr3 O2 2.050(15) .
Zr3 O13 2.178(15) .
Zr3 O17 2.226(16) 3_746
Zr3 O15 2.249(15) 4_567
Zr3 O19 2.256(14) .
Zr3 O3 2.343(12) .
Zr3 O1 2.360(13) .
Zr6 O6 2.070(12) .
Zr6 O8 2.078(14) .
Zr6 O30 2.212(15) .
Zr6 O26 2.213(16) 3_656
Zr6 O28 2.231(15) 4_477
Zr6 O7 2.238(15) .
Zr6 O32 2.243(16) .
Zr6 O5 2.252(16) .
Zr1A O4 2.067(16) .
Zr1A O8 2.153(18) .
Zr1A O21 2.17(2) .
Zr1A O9 2.19(2) .
Zr1A O18 2.236(16) 3_746
Zr1A O5 2.242(15) .
Zr1A O31 2.250(13) .
Zr1A O3 2.273(15) .
Zr2A O6 2.001(18) .
Zr2A O4 2.124(16) .
Zr2A O12 2.18(2) .
Zr2A O1 2.189(16) .
Zr2A O25 2.258(15) 3_656
Zr2A O22 2.260(18) .
Zr2A O5 2.272(15) .
Zr2A O20 2.322(14) .
Zr4A O2 1.988(16) .
Zr4A O6 2.150(18) .
Zr4A O7 2.193(15) .
Zr4A O11 2.242(17) .
Zr4A O27 2.245(15) 4_477
Zr4A O24 2.253(19) 2_675
Zr4A O1 2.270(16) .
Zr4A O14 2.299(14) .
Zr5A O8 2.079(17) .
Zr5A O10 2.118(18) .
Zr5A O2 2.130(15) .
Zr5A O3 2.178(15) .
Zr5A O16 2.222(15) 4_567
Zr5A O23 2.24(2) 2_675
Zr5A O29 2.308(15) .
Zr5A O7 2.320(16) .
Zr1B O8 1.86(2) .
Zr1B O3 1.93(2) .
Zr1B O9 2.05(3) .
Zr1B O4 2.16(2) .
Zr1B O18 2.36(2) 3_746
Zr1B O31 2.36(2) .
Zr1B O5 2.44(2) .
Zr1B O21 2.59(2) .
Zr2B O22 1.89(2) .
Zr2B O4 1.97(3) .
Zr2B O5 2.06(2) .
Zr2B O6 2.25(2) .
Zr2B O25 2.28(2) 3_656
Zr2B O20 2.29(2) .
Zr2B O12 2.47(3) .
Zr2B O1 2.48(2) .
Zr2B C25 2.82(3) .
Zr4B O11 1.93(2) .
Zr4B O6 2.03(3) .
Zr4B O1 2.08(3) .
Zr4B O27 2.22(3) 4_477
Zr4B O2 2.23(2) .
Zr4B O14 2.31(3) .
Zr4B O7 2.46(2) .
Zr4B O24 2.54(3) 2_675
Zr5B O7 1.96(2) .
Zr5B O8 2.05(3) .
Zr5B O2 2.07(2) .
Zr5B O23 2.09(3) 2_675
Zr5B O29 2.15(2) .
Zr5B O10 2.39(2) .
Zr5B O3 2.45(2) .
Zr5B O16 2.47(2) 4_567
S1 C5 1.71(2) .
S1 C2 1.73(3) .
S2 C11 1.73(2) .
S2 C8 1.73(3) .
S3 C14 1.67(3) .
S3 C17 1.69(2) .
S4 C23 1.67(3) .
S4 C20 1.76(3) .
S5 C29 1.68(4) .
S5 C26 1.75(3) .
O13 C7 1.28(3) .
O14 C7 1.16(3) .
O15 C12 1.27(3) .
O15 Zr3 2.249(15) 4_467
O16 C12 1.29(2) .
O16 Zr5A 2.222(15) 4_467
O16 Zr5B 2.48(2) 4_467
O17 C24 1.30(3) .
O17 Zr3 2.226(16) 3_756
O18 C24 1.22(3) .
O18 Zr1A 2.235(16) 3_756
O18 Zr1B 2.36(2) 3_756
O19 C1 1.18(3) .
O20 C1 1.32(3) .
O21 C25 1.28(4) .
O22 C25 1.24(3) .
O23 C30 1.26(3) .
O23 Zr5B 2.09(3) 2_674
O23 Zr5A 2.24(2) 2_674
O24 C30 1.29(4) .
O24 Zr4A 2.253(19) 2_674
O24 Zr4B 2.54(3) 2_674
O25 C6 1.25(3) .
O25 Zr2A 2.258(15) 3_646
O25 Zr2B 2.28(2) 3_646
O26 C6 1.30(3) .
O26 Zr6 2.213(16) 3_646
O27 C18 1.29(3) .
O27 Zr4B 2.22(3) 4_577
O27 Zr4A 2.245(15) 4_577
O28 C18 1.21(3) .
O28 Zr6 2.231(15) 4_577
O29 C13 1.19(3) .
O30 C13 1.25(3) .
O31 C19 1.29(3) .
O32 C19 1.23(3) .
C1 C2 1.51(3) .
C2 C3 1.28(4) .
C3 C4 1.44(4) .
C3 H3A 0.9300 .
C4 C5 1.38(4) .
C4 H4A 0.9300 .
C5 C6 1.45(3) .
C7 C8 1.53(3) .
C8 C9 1.34(3) .
C9 C10 1.43(3) .
C9 H9A 0.9300 .
C10 C11 1.37(4) .
C10 H10A 0.9300 .
C11 C12 1.47(3) .
C13 C14 1.58(3) .
C14 C15 1.39(4) .
C15 C16 1.39(4) .
C15 H15A 0.9300 .
C16 C17 1.40(4) .
C16 H16A 0.9300 .
C17 C18 1.53(3) .
C19 C20 1.47(3) .
C20 C21 1.37(3) .
C21 C22 1.48(3) .
C21 H21A 0.9300 .
C22 C23 1.30(4) .
C22 H22A 0.9300 .
C23 C24 1.50(3) .
C25 C26 1.45(4) .
C26 C27 1.391(19) .
C27 C28 1.401(19) .
C27 H27A 0.9300 .
C28 C29 1.41(4) .
C28 H28A 0.9300 .
C29 C30 1.46(4) .
